data_4517843
loop_
_publ_author_name
'Pisarek, Joanna'
'Malinska, Maura'

_publ_section_title
;
 Structure and Morphology of Indole Analogue Crystals.
;
_journal_issue 28
_journal_name_full 'ACS omega'
_journal_page_first 17141
_journal_page_last 17151
_journal_paper_doi 10.1021/acsomega.0c01020
_journal_volume 5
_journal_year 2020
_chemical_absolute_configuration unk
_chemical_formula_moiety 'C9 H9 N O'
_chemical_formula_sum 'C9 H9 N O'
_chemical_formula_weight 147.18
_chemical_name_systematic Indole-3-carbinol
_space_group_crystal_system orthorhombic
_space_group_IT_number 29
_space_group_name_Hall 'P 2c -2ac'
_space_group_name_H-M_alt 'P c a 21'
_symmetry_Int_Tables_number 29
_audit_creation_date 2018-03-20
_audit_creation_method
;
Olex2 1.2
(compiled 2017.08.10 svn.r3458 for OlexSys, GUI svn.r5381)
;
_cell_angle_alpha 90
_cell_angle_beta 90
_cell_angle_gamma 90
_cell_formula_units_Z 12
_cell_length_a 17.5632(13)
_cell_length_b 15.4812(11)
_cell_length_c 8.2466(5)
_cell_measurement_reflns_used 2026
_cell_measurement_temperature 100.01(10)
_cell_measurement_theta_max 26.6780
_cell_measurement_theta_min 2.3010
_cell_volume 2242.2(3)
_computing_cell_refinement 'CrysAlisPro 1.171.38.46 (Rigaku OD, 2015)'
_computing_data_collection 'CrysAlisPro 1.171.38.46 (Rigaku OD, 2015)'
_computing_data_reduction 'CrysAlisPro 1.171.38.46 (Rigaku OD, 2015)'
_computing_molecular_graphics 'Olex2 (Dolomanov et al., 2009)'
_computing_publication_material 'Olex2 (Dolomanov et al., 2009)'
_computing_structure_refinement 'olex2.refine (Bourhis et al., 2015)'
_computing_structure_solution 'XS (Sheldrick, 2008)'
_diffrn_ambient_environment N~2~
_diffrn_ambient_temperature 100.01(10)
_diffrn_detector 'CCD plate'
_diffrn_detector_area_resol_mean 16.0026
_diffrn_detector_type Eos
_diffrn_measured_fraction_theta_full 0.9478
_diffrn_measured_fraction_theta_max 0.9478
_diffrn_measurement_details
;
List of Runs (angles in degrees, time in seconds):

  # Type    Start    End  Width  t~exp~   \w     \q     \k     \f   Frames
--------------------------------------------------------------------------
  1  \w    -93.00 -21.00   1.00   22.61    --   -0.12 160.00-120.00   72
  2  \w    -14.00 106.00   1.00   90.44    --   28.61  57.00-120.00  120
  3  \w    -60.00  74.00   1.00   90.44    --   28.61 -77.00 -60.00  134
  4  \w    -20.00  29.00   1.00   90.44    --  -28.85 -99.00 150.00   49
  5  \w     49.00  94.00   1.00   22.61    --   -0.12 160.00 -90.00   45
  6  \w   -107.00 -38.00   1.00   90.44    --  -28.85 -57.00 -30.00   69
;
_diffrn_measurement_device 'four-circle diffractometer'
_diffrn_measurement_device_type 'SuperNova, Single source at offset, Eos'
_diffrn_measurement_method '\w scans'
_diffrn_orient_matrix_type 'CrysAlisPro convention (1999,Acta A55,543-557)'
_diffrn_orient_matrix_UB_11 0.0358285000
_diffrn_orient_matrix_UB_12 -0.0206129000
_diffrn_orient_matrix_UB_13 0.0308305000
_diffrn_orient_matrix_UB_21 -0.0124448000
_diffrn_orient_matrix_UB_22 0.0096466000
_diffrn_orient_matrix_UB_23 0.0801787000
_diffrn_orient_matrix_UB_31 -0.0257727000
_diffrn_orient_matrix_UB_32 -0.0333275000
_diffrn_orient_matrix_UB_33 0.0041082000
_diffrn_radiation_monochromator mirror
_diffrn_radiation_probe x-ray
_diffrn_radiation_type 'Mo K\a'
_diffrn_radiation_wavelength 0.71073
_diffrn_reflns_av_R_equivalents 0.0603
_diffrn_reflns_av_unetI/netI 0.0846
_diffrn_reflns_limit_h_max 23
_diffrn_reflns_limit_h_min -21
_diffrn_reflns_limit_k_max 19
_diffrn_reflns_limit_k_min -19
_diffrn_reflns_limit_l_max 10
_diffrn_reflns_limit_l_min -10
_diffrn_reflns_number 13206
_diffrn_reflns_theta_full 25.6812
_diffrn_reflns_theta_max 25.68
_diffrn_reflns_theta_min 1.75
_diffrn_source 'micro-focus sealed X-ray tube'
_diffrn_source_type 'SuperNova (Mo) X-ray Source'
_exptl_absorpt_coefficient_mu 0.086
_exptl_absorpt_correction_T_max 1.00000
_exptl_absorpt_correction_T_min 0.54884
_exptl_absorpt_correction_type multi-scan
_exptl_absorpt_process_details
;
CrysAlisPro 1.171.38.46 (Rigaku Oxford Diffraction, 2015)
Empirical absorption correction using spherical harmonics,
 implemented in SCALE3 ABSPACK scaling algorithm.
;
_exptl_crystal_colour colourless
_exptl_crystal_colour_primary colourless
_exptl_crystal_density_diffrn 1.308
_exptl_crystal_description plate
_exptl_crystal_F_000 936.4283
_exptl_crystal_size_max 0.3
_exptl_crystal_size_mid 0.2
_exptl_crystal_size_min 0.05
_refine_diff_density_max 0.4590
_refine_diff_density_min -0.3109
_refine_diff_density_rms 0.0800
_refine_ls_abs_structure_details 'Flack, H. D. (1983). Acta Cryst. A39, 876-881.'
_refine_ls_abs_structure_Flack -2.1(7)
_refine_ls_d_res_high 0.8200
_refine_ls_d_res_low 11.6135
_refine_ls_goodness_of_fit_ref 1.0376
_refine_ls_hydrogen_treatment constr
_refine_ls_matrix_type full
_refine_ls_number_constraints 51
_refine_ls_number_parameters 301
_refine_ls_number_reflns 4028
_refine_ls_number_restraints 3
_refine_ls_restrained_S_all 1.0373
_refine_ls_R_factor_all 0.0991
_refine_ls_R_factor_gt 0.0639
_refine_ls_shift/su_max 0.0042
_refine_ls_shift/su_mean 0.0004
_refine_ls_structure_factor_coef Fsqd
_refine_ls_weighting_details 'w=1/[\s^2^(Fo^2^)+(0.0769P)^2^] where P=(Fo^2^+2Fc^2^)/3'
_refine_ls_weighting_scheme calc
_refine_ls_wR_factor_gt 0.1440
_refine_ls_wR_factor_ref 0.1680
_reflns_Friedel_coverage 0.887
_reflns_limit_h_max 21
_reflns_limit_h_min -21
_reflns_limit_k_max 18
_reflns_limit_k_min -18
_reflns_limit_l_max 10
_reflns_limit_l_min -10
_reflns_number_gt 2810
_reflns_number_total 4028
_reflns_threshold_expression I>=2u(I)
_cod_data_source_file ao0c01020_si_001.cif
_cod_data_source_block I3C
_cod_depositor_comments 'Adding full bibliography for 4517840--4517846.cif.'
_cod_original_sg_symbol_Hall ' P 2c -2ac'
_cod_database_code 4517843
_chemical_oxdiff_formula 'C9 H9 N O'
_reflns_odcompleteness_completeness 99.92
_reflns_odcompleteness_iscentric 1
_reflns_odcompleteness_theta 26.32
_olex2_refinement_description
;
1. Fixed Uiso
 At 1.2 times of:
  All C(H) groups, All C(H,H) groups, All N(H) groups
 At 1.5 times of:
  All O(H) groups
2. Restrained distances
 O1-H1a = O1-C10
 0.82 with sigma of 0.02
3.a Secondary CH2 refined with riding coordinates:
 C10(H10a,H10b), C10A(H10c,H10d), C10B(H10e,H10f)
3.b Aromatic/amide H refined with riding coordinates:
 C4(H4), N1(H1), C7(H7), C6(H6), C2(H2), C5(H5), N1A(H1Aa), C7A(H7A), C5A(H5A),
  C4A(H4A), C6A(H6A), C2A(H2A), C4B(H4B), C5B(H5B), C2B(H2B), C6B(H6B),
 N1B(H1B), C7B(H7B)
3.c Idealised tetrahedral OH refined as rotating group:
 O1(H1a), O1A(H1Ab), O1B(H1Ba)
;
_olex2_submission_special_instructions 'No special instructions were received'
_oxdiff_exptl_absorpt_empirical_details
;
Empirical correction (ABSPACK) includes:
- Absorption correction using spherical harmonics
- Frame scaling
;
_oxdiff_exptl_absorpt_empirical_full_max 1.518
_oxdiff_exptl_absorpt_empirical_full_min 0.678

loop_
_space_group_symop_id
_space_group_symop_operation_xyz
1 x,y,z
2 -x,-y,z+1/2
3 -x+1/2,y,z+1/2
4 x+1/2,-y,z

loop_
_atom_site_label
_atom_site_type_symbol
_atom_site_fract_x
_atom_site_fract_y
_atom_site_fract_z
_atom_site_U_iso_or_equiv
_atom_site_adp_type
_atom_site_occupancy
_atom_site_refinement_flags_posn
C4 C 0.06697(19) 0.7688(2) 0.3285(5) 0.0248(9) Uani 1.000000 .
H4 H 0.10716(19) 0.7344(2) 0.2937(5) 0.0298(11) Uiso 1.000000 R
N1 N -0.09510(17) 0.74298(19) 0.5853(4) 0.0261(8) Uani 1.000000 .
H1 H -0.13491(17) 0.76216(19) 0.6342(4) 0.0313(10) Uiso 1.000000 R
C7 C -0.05340(19) 0.8768(2) 0.4384(5) 0.0239(9) Uani 1.000000 .
H7 H -0.09233(19) 0.9124(2) 0.4757(5) 0.0287(11) Uiso 1.000000 R
C6 C 0.0024(2) 0.9074(2) 0.3339(5) 0.0282(9) Uani 1.000000 .
H6 H 0.0003(2) 0.9644(2) 0.2985(5) 0.0338(11) Uiso 1.000000 R
C9 C 0.01016(19) 0.7348(2) 0.4311(4) 0.0197(9) Uani 1.000000 .
C2 C -0.0679(2) 0.6599(3) 0.5949(5) 0.0265(9) Uani 1.000000 .
H2 H -0.0894(2) 0.6161(3) 0.6570(5) 0.0318(11) Uiso 1.000000 R
C8 C -0.04850(18) 0.7908(2) 0.4847(5) 0.0212(8) Uani 1.000000 .
C5 C 0.0620(2) 0.8540(2) 0.2805(5) 0.0273(10) Uani 1.000000 .
H5 H 0.0988(2) 0.8766(2) 0.2114(5) 0.0327(12) Uiso 1.000000 R
O1 O 0.11615(13) 0.57593(18) 0.5096(4) 0.0332(7) Uani 1.000000 D
H1a H 0.1202(2) 0.579(3) 0.6085(5) 0.0498(11) Uiso 1.000000 DGR
C3 C -0.00428(19) 0.6510(2) 0.4996(5) 0.0228(9) Uani 1.000000 .
C10 C 0.03861(19) 0.5688(2) 0.4673(5) 0.0329(11) Uani 1.000000 D
H10a H 0.03455(19) 0.5545(2) 0.3532(5) 0.0394(13) Uiso 1.000000 R
H10b H 0.01569(19) 0.5222(2) 0.5289(5) 0.0394(13) Uiso 1.000000 R
C8A C 0.29253(19) 0.8085(2) 0.4704(5) 0.0236(9) Uani 1.000000 .
N1A N 0.24619(18) 0.7619(2) 0.5727(4) 0.0302(8) Uani 1.000000 .
H1Aa H 0.20631(18) 0.7816(2) 0.6206(4) 0.0362(10) Uiso 1.000000 R
C7A C 0.2880(2) 0.8941(2) 0.4189(5) 0.0275(10) Uani 1.000000 .
H7A H 0.2491(2) 0.9303(2) 0.4540(5) 0.0331(12) Uiso 1.000000 R
C9A C 0.3513(2) 0.7519(2) 0.4190(5) 0.0209(9) Uani 1.000000 .
C3A C 0.33742(19) 0.6705(2) 0.4939(5) 0.0231(8) Uani 1.000000 .
C5A C 0.4022(2) 0.8688(2) 0.2636(5) 0.0268(10) Uani 1.000000 .
H5A H 0.4391(2) 0.8906(2) 0.1938(5) 0.0321(12) Uiso 1.000000 R
C4A C 0.40755(19) 0.7836(2) 0.3140(5) 0.0240(9) Uani 1.000000 .
H4A H 0.44727(19) 0.7485(2) 0.2792(5) 0.0288(11) Uiso 1.000000 R
C10A C 0.3836(2) 0.5897(2) 0.4766(5) 0.0303(10) Uani 1.000000 .
H10c H 0.4372(2) 0.6047(2) 0.4752(5) 0.0364(12) Uiso 1.000000 R
H10d H 0.3746(2) 0.5530(2) 0.5700(5) 0.0364(12) Uiso 1.000000 R
O1A O 0.36542(15) 0.54215(17) 0.3308(4) 0.0332(7) Uani 1.000000 .
H1Ab H 0.3211(8) 0.525(2) 0.335(2) 0.0498(11) Uiso 1.000000 GR
C6A C 0.3433(2) 0.9228(2) 0.3143(5) 0.0292(10) Uani 1.000000 .
H6A H 0.3414(2) 0.9794(2) 0.2766(5) 0.0350(12) Uiso 1.000000 R
C2A C 0.2733(2) 0.6802(3) 0.5861(5) 0.0286(10) Uani 1.000000 .
H2A H 0.2513(2) 0.6370(3) 0.6489(5) 0.0343(12) Uiso 1.000000 R
C4B C 0.23992(19) 0.2122(2) 0.3278(5) 0.0217(8) Uani 1.000000 .
H4B H 0.28378(19) 0.2405(2) 0.2934(5) 0.0260(10) Uiso 1.000000 R
C8B C 0.12239(19) 0.2073(2) 0.4838(5) 0.0226(8) Uani 1.000000 .
C5B C 0.2252(2) 0.1288(2) 0.2791(5) 0.0267(10) Uani 1.000000 .
H5B H 0.2590(2) 0.1014(2) 0.2094(5) 0.0320(12) Uiso 1.000000 R
C3B C 0.18304(19) 0.3387(2) 0.5023(5) 0.0229(9) Uani 1.000000 .
C2B C 0.1182(2) 0.3397(2) 0.5921(5) 0.0257(9) Uani 1.000000 .
H2B H 0.1011(2) 0.3866(2) 0.6526(5) 0.0308(11) Uiso 1.000000 R
C6B C 0.1604(2) 0.0840(2) 0.3321(5) 0.0276(9) Uani 1.000000 .
H6B H 0.1522(2) 0.0275(2) 0.2975(5) 0.0332(11) Uiso 1.000000 R
N1B N 0.08129(17) 0.2615(2) 0.5810(4) 0.0267(8) Uani 1.000000 .
H1B H 0.03902(17) 0.2487(2) 0.6279(4) 0.0320(10) Uiso 1.000000 R
C7B C 0.1085(2) 0.1227(2) 0.4351(5) 0.0258(9) Uani 1.000000 .
H7B H 0.0656(2) 0.0931(2) 0.4708(5) 0.0310(11) Uiso 1.000000 R
C9B C 0.18749(18) 0.2541(2) 0.4304(4) 0.0195(9) Uani 1.000000 .
O1B O 0.22208(14) 0.47348(16) 0.3647(3) 0.0290(7) Uani 1.000000 .
H1Ba H 0.1829(13) 0.4984(18) 0.392(3) 0.0434(11) Uiso 1.000000 GR
C10B C 0.2413(2) 0.4092(2) 0.4855(5) 0.0275(9) Uani 1.000000 .
H10e H 0.2473(2) 0.4376(2) 0.5896(5) 0.0330(11) Uiso 1.000000 R
H10f H 0.2898(2) 0.3834(2) 0.4573(5) 0.0330(11) Uiso 1.000000 R

loop_
_atom_site_aniso_label
_atom_site_aniso_U_11
_atom_site_aniso_U_22
_atom_site_aniso_U_33
_atom_site_aniso_U_12
_atom_site_aniso_U_13
_atom_site_aniso_U_23
C4 0.0179(19) 0.035(2) 0.021(2) 0.0032(16) -0.0006(18) -0.007(2)
N1 0.0200(17) 0.033(2) 0.025(2) 0.0016(14) 0.0037(15) 0.0001(17)
C7 0.0215(19) 0.030(2) 0.020(2) 0.0103(15) 0.0003(17) -0.0059(19)
C6 0.032(2) 0.029(2) 0.024(2) -0.0025(17) -0.0040(18) 0.000(2)
C9 0.0176(18) 0.026(2) 0.016(2) 0.0013(15) -0.0055(16) -0.0052(18)
C2 0.023(2) 0.034(2) 0.022(2) -0.0034(17) 0.0014(18) -0.001(2)
C8 0.0159(17) 0.030(2) 0.017(2) 0.0019(14) -0.0046(18) -0.0034(19)
C5 0.024(2) 0.035(2) 0.023(2) -0.0058(16) 0.0023(17) -0.006(2)
O1 0.0255(14) 0.0378(16) 0.0363(19) 0.0046(11) -0.0030(14) -0.0035(18)
C3 0.0189(18) 0.028(2) 0.021(2) 0.0003(15) -0.0074(18) -0.0048(19)
C10 0.0220(19) 0.035(2) 0.042(3) 0.0022(16) -0.008(2) 0.006(2)
C8A 0.0176(18) 0.035(2) 0.018(2) 0.0008(15) -0.0015(17) -0.011(2)
N1A 0.0181(16) 0.047(2) 0.026(2) -0.0012(16) 0.0048(15) -0.009(2)
C7A 0.025(2) 0.031(2) 0.026(3) 0.0115(17) -0.0063(19) -0.014(2)
C9A 0.0176(18) 0.024(2) 0.021(2) -0.0003(15) -0.0047(16) -0.0052(18)
C3A 0.0241(19) 0.030(2) 0.015(2) -0.0019(16) -0.0055(18) -0.003(2)
C5A 0.025(2) 0.030(2) 0.025(3) -0.0051(16) 0.0000(18) -0.001(2)
C4A 0.0179(19) 0.029(2) 0.026(2) 0.0023(15) 0.0004(18) -0.005(2)
C10A 0.034(2) 0.026(2) 0.030(3) -0.0026(16) -0.008(2) -0.003(2)
O1A 0.0303(15) 0.0326(16) 0.0367(18) -0.0061(12) 0.0068(15) -0.0017(15)
C6A 0.033(2) 0.026(2) 0.028(3) -0.0008(17) -0.007(2) -0.005(2)
C2A 0.030(2) 0.038(2) 0.018(2) -0.0121(18) -0.0006(19) 0.001(2)
C4B 0.0189(19) 0.030(2) 0.017(2) 0.0020(16) -0.0021(18) 0.002(2)
C8B 0.0204(18) 0.028(2) 0.019(2) -0.0007(15) -0.0006(18) 0.003(2)
C5B 0.024(2) 0.030(2) 0.026(2) 0.0079(16) -0.0017(18) -0.0010(19)
C3B 0.0240(19) 0.028(2) 0.017(2) 0.0021(15) -0.0001(19) 0.0037(19)
C2B 0.029(2) 0.025(2) 0.023(2) 0.0041(17) -0.0021(19) -0.0026(19)
C6B 0.035(2) 0.020(2) 0.028(2) -0.0002(16) -0.008(2) 0.002(2)
N1B 0.0215(17) 0.037(2) 0.0216(19) 0.0014(14) 0.0098(15) 0.0004(17)
C7B 0.024(2) 0.028(2) 0.025(2) -0.0044(16) -0.0034(18) 0.005(2)
C9B 0.0200(19) 0.024(2) 0.015(2) 0.0017(14) -0.0056(17) 0.0038(18)
O1B 0.0242(15) 0.0312(15) 0.0315(17) 0.0042(11) 0.0022(12) -0.0005(14)
C10B 0.037(2) 0.0198(19) 0.025(2) -0.0002(16) 0.001(2) 0.004(2)

loop_
_atom_type_symbol
_atom_type_scat_dispersion_real
_atom_type_scat_dispersion_imag
_atom_type_scat_Cromer_Mann_a1
_atom_type_scat_Cromer_Mann_a2
_atom_type_scat_Cromer_Mann_a3
_atom_type_scat_Cromer_Mann_a4
_atom_type_scat_Cromer_Mann_b1
_atom_type_scat_Cromer_Mann_b2
_atom_type_scat_Cromer_Mann_b3
_atom_type_scat_Cromer_Mann_b4
_atom_type_scat_Cromer_Mann_c
_atom_type_scat_source
_atom_type_scat_dispersion_source
H 0.00000 0.00000 0.49300 0.32291 0.14019 0.04081 10.51090 26.12570 3.14236 57.79970 0.0030380000826 'International Tables Volume C Table 6.1.1.4 (pp. 500-502)' 'Henke, Gullikson and Davis, At. Data and Nucl. Data Tables, 1993, 54, 2'
C 0.00347 0.00161 2.31000 1.02000 1.58860 0.86500 20.84390 10.20750 0.56870 51.65120 0.215599998832 'International Tables Volume C Table 6.1.1.4 (pp. 500-502)' 'Henke, Gullikson and Davis, At. Data and Nucl. Data Tables, 1993, 54, 2'
O 0.01158 0.00611 3.04850 2.28680 1.54630 0.86700 13.27710 5.70110 0.32390 32.90890 0.250800013542 'International Tables Volume C Table 6.1.1.4 (pp. 500-502)' 'Henke, Gullikson and Davis, At. Data and Nucl. Data Tables, 1993, 54, 2'
N 0.00653 0.00323 12.21260 3.13220 2.01250 1.16630 0.00570 9.89330 28.99750 0.58260 -11.5290002823 'International Tables Volume C Table 6.1.1.4 (pp. 500-502)' 'Henke, Gullikson and Davis, At. Data and Nucl. Data Tables, 1993, 54, 2'

loop_
_geom_angle_atom_site_label_1
_geom_angle_atom_site_label_2
_geom_angle_atom_site_label_3
_geom_angle
_geom_angle_site_symmetry_1
_geom_angle_site_symmetry_3
_geom_angle_publ_flag
C5 C4 C9 119.0(3) . . ?
C8 N1 C2 109.3(3) . . ?
C8 C7 C6 117.0(3) . . ?
C5 C6 C7 121.4(4) . . ?
C8 C9 C4 118.1(3) . . ?
C3 C9 C4 134.3(3) . . ?
C3 C9 C8 107.6(3) . . ?
C3 C2 N1 110.1(3) . . ?
C7 C8 N1 130.0(3) . . ?
C9 C8 N1 106.8(3) . . ?
C9 C8 C7 123.1(3) . . ?
C6 C5 C4 121.3(4) . . ?
C2 C3 C9 106.1(3) . . ?
C10 C3 C9 127.3(3) . . ?
C10 C3 C2 126.5(3) . . ?
C3 C10 O1 112.0(3) . . ?
C7A C8A N1A 130.6(3) . . ?
C9A C8A N1A 106.9(3) . . ?
C9A C8A C7A 122.5(3) . . ?
C2A N1A C8A 109.4(3) . . ?
C6A C7A C8A 117.3(3) . . ?
C3A C9A C8A 107.0(3) . . ?
C4A C9A C8A 118.8(3) . . ?
C4A C9A C3A 134.3(3) . . ?
C10A C3A C9A 127.2(3) . . ?
C2A C3A C9A 106.6(3) . . ?
C2A C3A C10A 126.2(4) . . ?
C6A C5A C4A 122.0(4) . . ?
C5A C4A C9A 118.1(3) . . ?
O1A C10A C3A 112.7(3) . . ?
C5A C6A C7A 121.3(4) . . ?
C3A C2A N1A 110.3(3) . . ?
C9B C4B C5B 118.9(3) . . ?
C7B C8B N1B 130.9(3) . . ?
C9B C8B N1B 107.0(3) . . ?
C9B C8B C7B 122.1(3) . . ?
C6B C5B C4B 121.7(4) . . ?
C9B C3B C2B 106.3(3) . . ?
C10B C3B C2B 127.8(4) . . ?
C10B C3B C9B 125.9(3) . . ?
N1B C2B C3B 110.4(3) . . ?
C7B C6B C5B 120.8(3) . . ?
C2B N1B C8B 109.3(3) . . ?
C6B C7B C8B 118.0(4) . . ?
C8B C9B C4B 118.5(3) . . ?
C3B C9B C4B 134.5(3) . . ?
C3B C9B C8B 107.0(3) . . ?
O1B C10B C3B 113.9(3) . . ?

loop_
_geom_bond_atom_site_label_1
_geom_bond_atom_site_label_2
_geom_bond_distance
_geom_bond_site_symmetry_2
_geom_bond_publ_flag
C4 C9 1.411(5) . ?
C4 C5 1.380(5) . ?
N1 C2 1.375(5) . ?
N1 C8 1.381(5) . ?
C7 C6 1.389(5) . ?
C7 C8 1.387(5) . ?
C6 C5 1.403(5) . ?
C9 C8 1.418(5) . ?
C9 C3 1.437(5) . ?
C2 C3 1.373(5) . ?
O1 C10 1.410(4) . ?
C3 C10 1.502(5) . ?
C8A N1A 1.376(5) . ?
C8A C7A 1.393(5) . ?
C8A C9A 1.419(5) . ?
N1A C2A 1.356(5) . ?
C7A C6A 1.373(5) . ?
C9A C3A 1.425(5) . ?
C9A C4A 1.402(5) . ?
C3A C10A 1.498(5) . ?
C3A C2A 1.367(5) . ?
C5A C4A 1.385(5) . ?
C5A C6A 1.395(5) . ?
C10A O1A 1.445(5) . ?
C4B C5B 1.378(5) . ?
C4B C9B 1.409(5) . ?
C8B N1B 1.367(4) . ?
C8B C7B 1.390(5) . ?
C8B C9B 1.424(5) . ?
C5B C6B 1.402(5) . ?
C3B C2B 1.359(5) . ?
C3B C9B 1.440(5) . ?
C3B C10B 1.502(5) . ?
C2B N1B 1.376(4) . ?
C6B C7B 1.383(5) . ?
O1B C10B 1.448(4) . ?

loop_
_restr_distance_atom_site_label_1
_restr_distance_atom_site_label_2
_restr_distance_site_symmetry_2
_restr_distance_target
_restr_distance_target_weight_param
_restr_distance_diff
O1 H1a 1 0.8200 0.0200 0.0000
O1 C10 1 0.8200 0.0200 -0.5901
